data_4025919
loop_
_publ_author_name
'Adam Duong'
'Thierry Maris'
'Olivier Lebel'
'James D. Wuest'

_publ_section_title
;
 Syntheses and Structures of Isomeric Diaminotriazinyl-Substituted
 2,2'-Bipyridines and 1,10-Phenanthrolines
;
_journal_name_full 'Journal of Organic Chemistry'
_journal_page_first 1333
_journal_page_last 1341
_journal_paper_doi 10.1021/jo102191n
_journal_volume 76
_journal_year 2011
_chemical_compound_source 'Synthesized by the authors. See text'
_chemical_formula_moiety 'C18 H14 N12, 2(C2 H6 O S), C H Cl3'
_chemical_formula_sum 'C23 H27 Cl3 N12 O2 S2'
_chemical_formula_weight 674.04
_chemical_name_systematic
; 
 ? 
;
_space_group_IT_number 2
_symmetry_cell_setting triclinic
_symmetry_space_group_name_Hall '-P 1'
_symmetry_space_group_name_H-M 'P -1'
_atom_sites_solution_hydrogens geom
_atom_sites_solution_primary direct
_atom_sites_solution_secondary difmap
_audit_creation_method SHELXL-97
_cell_angle_alpha 95.152(5)
_cell_angle_beta 98.059(4)
_cell_angle_gamma 111.604(3)
_cell_formula_units_Z 2
_cell_length_a 9.4341(4)
_cell_length_b 9.6042(5)
_cell_length_c 16.7333(13)
_cell_measurement_reflns_used 1639
_cell_measurement_temperature 150
_cell_measurement_theta_max 63.44
_cell_measurement_theta_min 5.13
_cell_volume 1379.16(15)
_computing_cell_refinement 'SAINT V7.46A(Bruker AXS, 2008)'
_computing_data_collection 'APEX2  (Bruker AXS, 2009)'
_computing_data_reduction 'SAINT V7.46A(Bruker AXS, 2008)'
_computing_molecular_graphics 'SHELXTL v6.12 (Bruker AXS, 2001)'
_computing_publication_material 'UdMX (Maris, 2004)'
_computing_structure_refinement 'SHELXL97 (Sheldrick, 2008)'
_computing_structure_solution 'SHELXS97 (Sheldrick, 2008)'
_diffrn_ambient_temperature 150
_diffrn_detector_area_resol_mean 8.3
_diffrn_measured_fraction_theta_full 0.998
_diffrn_measured_fraction_theta_max 0.998
_diffrn_measurement_device_type 'Bruker Microstar'
_diffrn_measurement_method \w
_diffrn_radiation_monochromator 'Helios optics'
_diffrn_radiation_source 'Rotating Anode'
_diffrn_radiation_type CuK\a
_diffrn_radiation_wavelength 1.54178
_diffrn_reflns_av_R_equivalents 0.054
_diffrn_reflns_av_sigmaI/netI 0.064
_diffrn_reflns_limit_h_max 11
_diffrn_reflns_limit_h_min -11
_diffrn_reflns_limit_k_max 11
_diffrn_reflns_limit_k_min -11
_diffrn_reflns_limit_l_max 20
_diffrn_reflns_limit_l_min -20
_diffrn_reflns_number 19455
_diffrn_reflns_theta_full 68.00
_diffrn_reflns_theta_max 68.00
_diffrn_reflns_theta_min 2.70
_exptl_absorpt_coefficient_mu 4.848
_exptl_absorpt_correction_T_max 0.8646
_exptl_absorpt_correction_T_min 0.7031
_exptl_absorpt_correction_type multi-scan
_exptl_absorpt_process_details 'Sadabs (Sheldrick, 1996)'
_exptl_crystal_colour Colorless
_exptl_crystal_density_diffrn 1.623
_exptl_crystal_density_method 'not measured'
_exptl_crystal_description block
_exptl_crystal_F_000 696
_exptl_crystal_size_max 0.06
_exptl_crystal_size_mid 0.06
_exptl_crystal_size_min 0.03
_refine_diff_density_max 0.393
_refine_diff_density_min -0.494
_refine_diff_density_rms 0.104
_refine_ls_extinction_method none
_refine_ls_goodness_of_fit_ref 1.004
_refine_ls_hydrogen_treatment constr
_refine_ls_matrix_type full
_refine_ls_number_parameters 384
_refine_ls_number_reflns 5004
_refine_ls_number_restraints 0
_refine_ls_restrained_S_all 1.004
_refine_ls_R_factor_all 0.1994
_refine_ls_R_factor_gt 0.0892
_refine_ls_shift/su_max 0.000
_refine_ls_shift/su_mean 0.000
_refine_ls_structure_factor_coef Fsqd
_refine_ls_weighting_details 'calc w=1/[\s^2^(Fo^2^)+(0.0750P)^2^] where P=(Fo^2^+2Fc^2^)/3'
_refine_ls_weighting_scheme calc
_refine_ls_wR_factor_gt 0.1831
_refine_ls_wR_factor_ref 0.2195
_reflns_number_gt 3511
_reflns_number_total 5004
_reflns_threshold_expression I>2\s(I)
_cod_data_source_file COD_J_Org_Chem_76_2011_1333_1341.cif
_cod_data_source_block jw1370
_cod_original_cell_volume 1379.16(14)
_cod_original_sg_symbol_H-M P-1
_cod_database_code 4025919

loop_
_symmetry_equiv_pos_as_xyz
'x, y, z'
'-x, -y, -z'

loop_
_atom_site_label
_atom_site_type_symbol
_atom_site_fract_x
_atom_site_fract_y
_atom_site_fract_z
_atom_site_U_iso_or_equiv
_atom_site_adp_type
_atom_site_occupancy
_atom_site_symmetry_multiplicity
_atom_site_calc_flag
_atom_site_refinement_flags
N1 N 0.6153(8) 0.5903(8) 0.2429(4) 0.0426(18) Uani 1 1 d U
C1 C 0.6496(10) 0.7170(11) 0.2946(5) 0.041(2) Uani 1 1 d U
C2 C 0.5998(10) 0.8326(10) 0.2739(5) 0.038(2) Uani 1 1 d U
C3 C 0.5246(10) 0.8154(10) 0.1932(5) 0.040(2) Uani 1 1 d U
H3 H 0.4922 0.8922 0.1758 0.048 Uiso 1 1 calc R
C4 C 0.4982(10) 0.6916(10) 0.1406(5) 0.039(2) Uani 1 1 d U
C5 C 0.5415(10) 0.5805(11) 0.1692(5) 0.044(2) Uani 1 1 d U
H5 H 0.5157 0.4897 0.1325 0.052 Uiso 1 1 calc R
C6 C 0.4143(10) 0.6709(11) 0.0567(5) 0.0360(18) Uani 1 1 d U
N2 N 0.3351(9) 0.5321(9) 0.0227(4) 0.0438(17) Uani 1 1 d U
C7 C 0.2558(11) 0.5168(12) -0.0551(6) 0.041(2) Uani 1 1 d U
N3 N 0.2639(9) 0.6318(8) -0.0934(4) 0.0434(18) Uani 1 1 d U
C8 C 0.3483(10) 0.7669(11) -0.0524(5) 0.0367(19) Uani 1 1 d U
N4 N 0.4290(8) 0.7943(8) 0.0244(4) 0.0410(17) Uani 1 1 d U
N5 N 0.1721(9) 0.3827(9) -0.0907(5) 0.052(2) Uani 1 1 d U
H4A H 0.1202 0.3677 -0.1408 0.063 Uiso 1 1 calc .
H4B H 0.1663 0.3050 -0.0652 0.063 Uiso 1 1 calc .
N6 N 0.3535(9) 0.8830(8) -0.0885(4) 0.0439(19) Uani 1 1 d U
H6A H 0.3015 0.8688 -0.1385 0.053 Uiso 1 1 calc .
H6B H 0.4091 0.9756 -0.0629 0.053 Uiso 1 1 calc .
N7 N 0.7929(8) 0.6316(8) 0.3943(4) 0.0435(18) Uani 1 1 d U
C9 C 0.7358(10) 0.7352(10) 0.3751(5) 0.040(2) Uani 1 1 d U
C10 C 0.7537(10) 0.8581(10) 0.4308(5) 0.039(2) Uani 1 1 d U
C11 C 0.8364(10) 0.8731(11) 0.5078(5) 0.044(2) Uani 1 1 d U
H11 H 0.8521 0.9565 0.5479 0.053 Uiso 1 1 calc R
C12 C 0.8955(10) 0.7683(10) 0.5262(5) 0.039(2) Uani 1 1 d U
C13 C 0.8728(10) 0.6513(11) 0.4671(5) 0.045(2) Uani 1 1 d U
H13 H 0.9177 0.5803 0.4798 0.054 Uiso 1 1 calc R
C14 C 0.9821(10) 0.7822(10) 0.6100(5) 0.0348(19) Uani 1 1 d U
N8 N 1.0428(8) 0.6825(8) 0.6250(4) 0.0402(18) Uani 1 1 d U
C15 C 1.1185(11) 0.7069(10) 0.7018(5) 0.040(2) Uani 1 1 d U
N9 N 1.1337(8) 0.8175(8) 0.7586(4) 0.0394(18) Uani 1 1 d U
C16 C 1.0672(10) 0.9107(10) 0.7361(5) 0.039(2) Uani 1 1 d U
N10 N 0.9871(8) 0.8973(8) 0.6615(4) 0.0422(18) Uani 1 1 d U
N11 N 1.1841(8) 0.6120(8) 0.7233(4) 0.046(2) Uani 1 1 d U
H11A H 1.2346 0.6250 0.7735 0.055 Uiso 1 1 calc .
H11B H 1.1771 0.5359 0.6873 0.055 Uiso 1 1 calc .
N12 N 1.0761(9) 1.0200(9) 0.7896(4) 0.047(2) Uani 1 1 d U
H12A H 1.1256 1.0315 0.8399 0.056 Uiso 1 1 calc .
H12B H 1.0326 1.0834 0.7758 0.056 Uiso 1 1 calc .
C17 C 0.6232(10) 0.9537(10) 0.3336(5) 0.044(2) Uani 1 1 d U
H17 H 0.5853 1.0292 0.3199 0.053 Uiso 1 1 calc R
C18 C 0.6959(11) 0.9660(10) 0.4080(5) 0.046(2) Uani 1 1 d U
H18 H 0.7098 1.0500 0.4472 0.055 Uiso 1 1 calc R
C20 C 0.4937(13) 0.3371(11) 0.3576(6) 0.057(3) Uani 1 1 d .
H20 H 0.5818 0.4035 0.3340 0.06(3) Uiso 1 1 calc R
Cl1 Cl 0.5697(4) 0.2745(4) 0.44038(18) 0.0950(12) Uani 1 1 d .
Cl2 Cl 0.3911(4) 0.4401(4) 0.3854(2) 0.1050(13) Uani 1 1 d .
Cl3 Cl 0.3832(5) 0.1867(5) 0.2859(3) 0.1447(18) Uani 1 1 d .
S1 S 0.2548(3) 0.1506(3) 0.05668(16) 0.0546(8) Uani 1 1 d .
O1 O 0.1876(7) 0.1195(7) -0.0321(4) 0.0526(19) Uani 1 1 d .
C21 C 0.1943(11) -0.0243(11) 0.0881(6) 0.058(3) Uani 1 1 d .
H21A H 0.0846 -0.0820 0.0640 0.087 Uiso 1 1 calc R
H21B H 0.2073 -0.0112 0.1478 0.087 Uiso 1 1 calc R
H21C H 0.2565 -0.0793 0.0704 0.087 Uiso 1 1 calc R
C22 C 0.1415(12) 0.2266(12) 0.1034(6) 0.063(3) Uani 1 1 d .
H22A H 0.1585 0.3269 0.0883 0.094 Uiso 1 1 calc R
H22B H 0.1702 0.2359 0.1629 0.094 Uiso 1 1 calc R
H22C H 0.0319 0.1600 0.0856 0.094 Uiso 1 1 calc R
S2 S -0.1835(3) 0.2537(3) -0.26573(17) 0.0670(9) Uani 1 1 d .
O2 O -0.0268(8) 0.2545(7) -0.2463(4) 0.067(2) Uani 1 1 d .
C23 C -0.1750(13) 0.4256(11) -0.2183(7) 0.072(3) Uani 1 1 d .
H23A H -0.0954 0.5089 -0.2364 0.108 Uiso 1 1 calc R
H23B H -0.1488 0.4320 -0.1589 0.108 Uiso 1 1 calc R
H23C H -0.2760 0.4331 -0.2327 0.108 Uiso 1 1 calc R
C24 C -0.2125(14) 0.2842(15) -0.3669(6) 0.087(4) Uani 1 1 d .
H24A H -0.2073 0.2007 -0.4030 0.131 Uiso 1 1 calc R
H24B H -0.1319 0.3799 -0.3732 0.131 Uiso 1 1 calc R
H24C H -0.3147 0.2891 -0.3813 0.131 Uiso 1 1 calc R

loop_
_atom_site_aniso_label
_atom_site_aniso_U_11
_atom_site_aniso_U_22
_atom_site_aniso_U_33
_atom_site_aniso_U_23
_atom_site_aniso_U_13
_atom_site_aniso_U_12
N1 0.053(5) 0.049(4) 0.037(3) -0.002(2) -0.003(3) 0.038(4)
C1 0.049(6) 0.050(5) 0.036(3) -0.002(2) -0.002(4) 0.040(5)
C2 0.046(6) 0.043(5) 0.035(3) 0.001(3) -0.001(4) 0.031(5)
C3 0.046(6) 0.045(5) 0.037(3) 0.000(3) -0.004(4) 0.033(5)
C4 0.050(5) 0.053(5) 0.031(3) 0.002(2) 0.006(3) 0.040(5)
C5 0.058(6) 0.054(5) 0.034(3) -0.002(3) -0.001(4) 0.045(5)
C6 0.045(5) 0.048(3) 0.032(3) 0.001(2) 0.007(3) 0.038(4)
N2 0.059(5) 0.048(3) 0.039(3) -0.001(3) -0.001(3) 0.043(4)
C7 0.048(6) 0.046(3) 0.039(4) 0.002(3) 0.001(3) 0.034(4)
N3 0.059(5) 0.045(3) 0.037(4) -0.002(2) -0.002(3) 0.038(4)
C8 0.053(6) 0.046(3) 0.027(4) -0.002(3) 0.008(3) 0.039(4)
N4 0.053(5) 0.048(3) 0.034(3) 0.001(3) 0.000(3) 0.037(4)
N5 0.068(6) 0.046(3) 0.044(4) 0.002(3) -0.004(3) 0.030(4)
N6 0.070(5) 0.044(3) 0.030(4) -0.006(3) -0.004(4) 0.044(4)
N7 0.063(5) 0.050(4) 0.031(3) 0.001(3) -0.001(3) 0.042(4)
C9 0.056(6) 0.047(5) 0.030(3) 0.003(3) 0.004(3) 0.038(5)
C10 0.060(6) 0.045(5) 0.027(3) 0.007(2) 0.009(3) 0.037(5)
C11 0.063(7) 0.052(6) 0.032(3) 0.000(3) 0.002(4) 0.043(5)
C12 0.050(6) 0.042(5) 0.032(3) 0.002(3) 0.001(4) 0.030(5)
C13 0.061(7) 0.059(6) 0.032(3) -0.002(3) -0.002(4) 0.048(6)
C14 0.041(6) 0.045(6) 0.030(3) 0.002(3) 0.006(3) 0.031(5)
N8 0.049(5) 0.048(5) 0.033(3) -0.004(3) -0.003(3) 0.035(4)
C15 0.055(6) 0.035(6) 0.033(4) -0.006(3) -0.006(4) 0.030(5)
N9 0.060(5) 0.035(5) 0.032(3) -0.001(3) 0.002(3) 0.033(4)
C16 0.056(6) 0.047(6) 0.030(3) 0.001(3) 0.006(4) 0.039(5)
N10 0.050(5) 0.053(5) 0.036(3) -0.005(3) -0.001(3) 0.039(4)
N11 0.070(6) 0.054(5) 0.027(4) -0.013(4) -0.009(4) 0.050(4)
N12 0.074(6) 0.057(5) 0.032(3) -0.001(3) 0.000(3) 0.055(5)
C17 0.058(6) 0.050(5) 0.037(3) -0.001(3) -0.002(4) 0.042(5)
C18 0.069(7) 0.042(5) 0.037(3) 0.000(3) -0.004(4) 0.038(5)
C20 0.075(8) 0.042(7) 0.062(7) -0.009(7) -0.003(7) 0.042(7)
Cl1 0.142(3) 0.107(3) 0.075(2) 0.016(2) 0.013(2) 0.094(2)
Cl2 0.110(3) 0.105(3) 0.157(3) 0.051(3) 0.065(3) 0.086(2)
Cl3 0.153(4) 0.116(3) 0.149(4) -0.037(3) -0.077(3) 0.084(3)
S1 0.0677(19) 0.065(2) 0.0457(18) 0.0051(16) 0.0070(14) 0.0442(16)
O1 0.069(5) 0.067(5) 0.048(4) 0.015(4) 0.014(4) 0.053(4)
C21 0.068(8) 0.087(8) 0.036(6) 0.005(6) 0.008(5) 0.050(7)
C22 0.087(8) 0.080(8) 0.054(7) 0.013(6) 0.020(6) 0.068(7)
S2 0.081(2) 0.070(2) 0.067(2) 0.0066(17) 0.0070(16) 0.0524(19)
O2 0.084(5) 0.081(5) 0.060(5) -0.005(4) -0.008(4) 0.069(5)
C23 0.084(9) 0.073(8) 0.089(9) 0.007(7) 0.033(7) 0.058(7)
C24 0.111(10) 0.131(11) 0.054(8) 0.001(8) 0.003(7) 0.091(9)

loop_
_atom_type_symbol
_atom_type_description
_atom_type_scat_dispersion_real
_atom_type_scat_dispersion_imag
_atom_type_scat_source
C C 0.0181 0.0091 'International Tables Vol C Tables 4.2.6.8 and 6.1.1.4'
H H 0.0000 0.0000 'International Tables Vol C Tables 4.2.6.8 and 6.1.1.4'
N N 0.0311 0.0180 'International Tables Vol C Tables 4.2.6.8 and 6.1.1.4'
Cl Cl 0.3639 0.7018 'International Tables Vol C Tables 4.2.6.8 and 6.1.1.4'
O O 0.0492 0.0322 'International Tables Vol C Tables 4.2.6.8 and 6.1.1.4'
S S 0.3331 0.5567 'International Tables Vol C Tables 4.2.6.8 and 6.1.1.4'

loop_
_geom_angle_atom_site_label_1
_geom_angle_atom_site_label_2
_geom_angle_atom_site_label_3
_geom_angle
_geom_angle_publ_flag
C5 N1 C1 117.4(7) y
N1 C1 C2 122.3(8) y
N1 C1 C9 119.3(7) y
C2 C1 C9 118.3(8) y
C17 C2 C3 123.7(8) y
C17 C2 C1 119.6(8) y
C3 C2 C1 116.7(8) y
C4 C3 C2 120.4(8) y
C4 C3 H3 119.8 ?
C2 C3 H3 119.8 ?
C3 C4 C5 117.8(8) y
C3 C4 C6 120.4(8) y
C5 C4 C6 121.6(8) y
N1 C5 C4 125.1(9) y
N1 C5 H5 117.5 ?
C4 C5 H5 117.5 ?
N2 C6 N4 127.4(8) y
N2 C6 C4 115.7(8) y
N4 C6 C4 116.9(8) y
C6 N2 C7 114.2(8) y
N5 C7 N3 119.6(8) y
N5 C7 N2 117.0(8) y
N3 C7 N2 123.4(9) y
C8 N3 C7 116.5(8) y
N6 C8 N3 117.4(8) y
N6 C8 N4 117.9(8) y
N3 C8 N4 124.7(8) y
C6 N4 C8 113.7(7) y
C7 N5 H4A 120 ?
C7 N5 H4B 120 ?
H4A N5 H4B 120 ?
C8 N6 H6A 120 ?
C8 N6 H6B 120 ?
H6A N6 H6B 120 ?
C13 N7 C9 118.4(8) y
N7 C9 C10 122.3(8) y
N7 C9 C1 119.3(8) y
C10 C9 C1 118.3(7) y
C11 C10 C9 117.4(8) y
C11 C10 C18 121.8(8) y
C9 C10 C18 120.7(8) y
C12 C11 C10 119.7(9) y
C12 C11 H11 120.1 ?
C10 C11 H11 120.1 ?
C11 C12 C13 118.7(8) y
C11 C12 C14 119.9(8) y
C13 C12 C14 121.3(8) y
N7 C13 C12 123.4(8) y
N7 C13 H13 118.3 ?
C12 C13 H13 118.3 ?
N8 C14 N10 127.5(8) y
N8 C14 C12 118.4(8) y
N10 C14 C12 114.0(7) y
C14 N8 C15 113.1(8) y
N9 C15 N11 116.6(8) y
N9 C15 N8 125.6(8) y
N11 C15 N8 117.9(8) y
C15 N9 C16 115.7(7) y
N12 C16 N9 118.6(8) y
N12 C16 N10 117.0(7) y
N9 C16 N10 124.4(8) y
C14 N10 C16 113.7(7) y
C15 N11 H11A 120 ?
C15 N11 H11B 120 ?
H11A N11 H11B 120 ?
C16 N12 H12A 120 ?
C16 N12 H12B 120 ?
H12A N12 H12B 120 ?
C18 C17 C2 121.5(8) y
C18 C17 H17 119.2 ?
C2 C17 H17 119.2 ?
C17 C18 C10 121.2(9) y
C17 C18 H18 119.4 ?
C10 C18 H18 119.4 ?
CL3 C20 CL2 111.3(6) y
CL3 C20 CL1 109.1(5) y
CL2 C20 CL1 111.5(6) y
CL3 C20 H20 108.3 ?
CL2 C20 H20 108.3 ?
CL1 C20 H20 108.3 ?
O1 S1 C21 104.8(4) y
O1 S1 C22 105.4(4) y
C21 S1 C22 99.4(5) y
S1 C21 H21A 109.5 ?
S1 C21 H21B 109.5 ?
H21A C21 H21B 109.5 ?
S1 C21 H21C 109.5 ?
H21A C21 H21C 109.5 ?
H21B C21 H21C 109.5 ?
S1 C22 H22A 109.5 ?
S1 C22 H22B 109.5 ?
H22A C22 H22B 109.5 ?
S1 C22 H22C 109.5 ?
H22A C22 H22C 109.5 ?
H22B C22 H22C 109.5 ?
O2 S2 C23 106.6(5) y
O2 S2 C24 107.2(5) y
C23 S2 C24 98.5(6) y
S2 C23 H23A 109.5 ?
S2 C23 H23B 109.5 ?
H23A C23 H23B 109.5 ?
S2 C23 H23C 109.5 ?
H23A C23 H23C 109.5 ?
H23B C23 H23C 109.5 ?
S2 C24 H24A 109.5 ?
S2 C24 H24B 109.5 ?
H24A C24 H24B 109.5 ?
S2 C24 H24C 109.5 ?
H24A C24 H24C 109.5 ?
H24B C24 H24C 109.5 ?

loop_
_geom_bond_atom_site_label_1
_geom_bond_atom_site_label_2
_geom_bond_distance
_geom_bond_publ_flag
N1 C5 1.306(10) y
N1 C1 1.333(11) y
C1 C2 1.406(10) y
C1 C9 1.433(12) y
C2 C17 1.393(12) y
C2 C3 1.400(11) y
C3 C4 1.336(11) y
C3 H3 0.95 ?
C4 C5 1.375(10) y
C4 C6 1.469(12) y
C5 H5 0.95 ?
C6 N2 1.292(11) y
C6 N4 1.316(9) y
N2 C7 1.373(11) y
C7 N5 1.272(11) y
C7 N3 1.31(1) y
N3 C8 1.309(11) y
C8 N6 1.304(10) y
C8 N4 1.348(10) y
N5 H4a 0.88 ?
N5 H4b 0.88 ?
N6 H6a 0.88 ?
N6 H6b 0.88 ?
N7 C13 1.298(10) y
N7 C9 1.337(9) y
C9 C10 1.379(11) y
C10 C11 1.376(11) y
C10 C18 1.394(10) y
C11 C12 1.356(10) y
C11 H11 0.95 ?
C12 C13 1.361(12) y
C12 C14 1.489(12) y
C13 H13 0.95 ?
C14 N8 1.310(9) y
C14 N10 1.322(10) y
N8 C15 1.333(10) y
C15 N9 1.312(10) y
C15 N11 1.325(9) y
N9 C16 1.320(9) y
C16 N12 1.286(10) y
C16 N10 1.334(10) y
N11 H11a 0.88 ?
N11 H11b 0.88 ?
N12 H12a 0.88 ?
N12 H12b 0.88 ?
C17 C18 1.307(11) y
C17 H17 0.95 ?
C18 H18 0.95 ?
C20 Cl3 1.686(11) y
C20 Cl2 1.698(9) y
C20 Cl1 1.727(10) y
C20 H20 1 ?
S1 O1 1.488(6) y
S1 C21 1.720(9) y
S1 C22 1.730(9) y
C21 H21a 0.98 ?
C21 H21b 0.98 ?
C21 H21c 0.98 ?
C22 H22a 0.98 ?
C22 H22b 0.98 ?
C22 H22c 0.98 ?
S2 O2 1.466(6) y
S2 C23 1.736(10) y
S2 C24 1.744(10) y
C23 H23a 0.98 ?
C23 H23b 0.98 ?
C23 H23c 0.98 ?
C24 H24a 0.98 ?
C24 H24b 0.98 ?
C24 H24c 0.98 ?

loop_
_geom_hbond_atom_site_label_D
_geom_hbond_atom_site_label_H
_geom_hbond_atom_site_label_A
_geom_hbond_distance_DH
_geom_hbond_distance_HA
_geom_hbond_distance_DA
_geom_hbond_angle_DHA
_geom_hbond_site_symmetry_A
N5 H4A O2 0.88 2.02 2.858(10) 158.8 .
N5 H4B O1 0.88 1.98 2.838(9) 163.3 .
N6 H6A N9 0.88 2.05 2.916(10) 165.9 1_454
N6 H6B N4 0.88 2.15 3.011(10) 166.7 2_675
N11 H11A N3 0.88 2.2 3.026(10) 156.8 1_656
N11 H11B N7 0.88 2.14 3.009(10) 169.2 2_766
N12 H12A O1 0.88 2.15 2.966(10) 154.6 1_666
N12 H12B O2 0.88 1.97 2.839(8) 169.4 1_666
